data_7128351
loop_
_publ_author_name
'Liang, Qiuming'
'Hayashi, Kasumi'
'Zeng, Yimin'
'Jimenez-Santiago, Jose L'
'Song, Datong'

_publ_section_title
;
 Constructing fused N-heterocycles from unprotected mesoionic
 N-heterocyclic olefins and organic azides <i>via</i> diazo transfer.
;
_journal_issue 50
_journal_name_full 'Chemical communications (Cambridge, England)'
_journal_page_first 6137
_journal_page_last 6140
_journal_paper_doi 10.1039/d1cc02245h
_journal_volume 57
_journal_year 2021
_chemical_formula_sum 'C25 H23 N5'
_chemical_formula_weight 393.48
_space_group_crystal_system orthorhombic
_space_group_IT_number 61
_space_group_name_Hall '-P 2ac 2ab'
_space_group_name_H-M_alt 'P b c a'
_atom_sites_solution_hydrogens geom
_audit_creation_method SHELXL-2016/6
_audit_update_record
;
2021-04-08 deposited with the CCDC.	2021-05-19 downloaded from the CCDC.
;
_cell_angle_alpha 90
_cell_angle_beta 90
_cell_angle_gamma 90
_cell_formula_units_Z 8
_cell_length_a 19.342(7)
_cell_length_b 7.811(3)
_cell_length_c 27.328(10)
_cell_measurement_reflns_used 78954
_cell_measurement_temperature 150(2)
_cell_measurement_theta_max 27.525
_cell_measurement_theta_min 3.162
_cell_volume 4129(3)
_computing_structure_refinement 'SHELXL-2016/6 (Sheldrick, 2016)'
_computing_structure_solution 'SHELXT 2018/2 (Sheldrick, 2018)'
_diffrn_ambient_temperature 150(2)
_diffrn_measured_fraction_theta_full 0.997
_diffrn_measured_fraction_theta_max 0.993
_diffrn_measurement_device_type 'Bruker Kappa Photon II'
_diffrn_measurement_method 'omega and phi scans'
_diffrn_radiation_type MoK\a
_diffrn_radiation_wavelength 0.71073
_diffrn_reflns_av_R_equivalents 0.0525
_diffrn_reflns_av_unetI/netI 0.0343
_diffrn_reflns_Laue_measured_fraction_full 0.997
_diffrn_reflns_Laue_measured_fraction_max 0.993
_diffrn_reflns_limit_h_max 25
_diffrn_reflns_limit_h_min -24
_diffrn_reflns_limit_k_max 10
_diffrn_reflns_limit_k_min -10
_diffrn_reflns_limit_l_max 35
_diffrn_reflns_limit_l_min -35
_diffrn_reflns_number 78954
_diffrn_reflns_point_group_measured_fraction_full 0.997
_diffrn_reflns_point_group_measured_fraction_max 0.993
_diffrn_reflns_theta_full 25.242
_diffrn_reflns_theta_max 27.525
_diffrn_reflns_theta_min 3.162
_exptl_absorpt_coefficient_mu 0.077
_exptl_absorpt_correction_T_max 0.7439
_exptl_absorpt_correction_T_min 0.7161
_exptl_absorpt_correction_type multi-scan
_exptl_absorpt_process_details
;
 SADABS 2016/2: Krause, L., Herbst-Irmer, R., Sheldrick G.M. & Stalke D.,
 J. Appl. Cryst. 48 (2015) 3-10
;
_exptl_crystal_colour 'pale yellow'
_exptl_crystal_density_diffrn 1.266
_exptl_crystal_description block
_exptl_crystal_F_000 1664
_exptl_crystal_size_max 0.4
_exptl_crystal_size_mid 0.3
_exptl_crystal_size_min 0.1
_refine_diff_density_max 0.311
_refine_diff_density_min -0.202
_refine_diff_density_rms 0.057
_refine_ls_extinction_coef 0.0057(9)
_refine_ls_extinction_expression Fc^*^=kFc[1+0.001xFc^2^\l^3^/sin(2\q)]^-1/4^
_refine_ls_extinction_method 'SHELXL-2016/6 (Sheldrick 2016)'
_refine_ls_goodness_of_fit_ref 1.065
_refine_ls_hydrogen_treatment constr
_refine_ls_matrix_type full
_refine_ls_number_parameters 275
_refine_ls_number_reflns 4714
_refine_ls_number_restraints 0
_refine_ls_restrained_S_all 1.065
_refine_ls_R_factor_all 0.0554
_refine_ls_R_factor_gt 0.0432
_refine_ls_shift/su_max 0.001
_refine_ls_shift/su_mean 0.000
_refine_ls_structure_factor_coef Fsqd
_refine_ls_weighting_details 'w=1/[\s^2^(Fo^2^)+(0.0636P)^2^+1.0645P] where P=(Fo^2^+2Fc^2^)/3'
_refine_ls_weighting_scheme calc
_refine_ls_wR_factor_gt 0.1143
_refine_ls_wR_factor_ref 0.1220
_reflns_Friedel_coverage 0.000
_reflns_number_gt 3822
_reflns_number_total 4714
_reflns_threshold_expression 'I > 2\s(I)'
_cod_data_source_file d1cc02245h2.cif
_cod_data_source_block wl466a
_cod_depositor_comments 'Adding full bibliography for 7128333--7128355.cif.'
_cod_database_code 7128351
_shelx_shelxl_version_number 2016/6
_shelx_space_group_comment
;
The symmetry employed for this shelxl refinement is uniquely defined
by the following loop, which should always be used as a source of
symmetry information in preference to the above space-group names.
They are only intended as comments.
;

loop_
_space_group_symop_operation_xyz
'x, y, z'
'x+1/2, -y+1/2, -z'
'-x, y+1/2, -z+1/2'
'-x+1/2, -y, z+1/2'
'-x, -y, -z'
'-x-1/2, y-1/2, z'
'x, -y-1/2, z-1/2'
'x-1/2, y, -z-1/2'

loop_
_atom_site_label
_atom_site_type_symbol
_atom_site_fract_x
_atom_site_fract_y
_atom_site_fract_z
_atom_site_U_iso_or_equiv
_atom_site_adp_type
_atom_site_occupancy
_atom_site_site_symmetry_order
_atom_site_calc_flag
_atom_site_refinement_flags_posn
_atom_site_refinement_flags_adp
_atom_site_refinement_flags_occupancy
_atom_site_disorder_assembly
_atom_site_disorder_group
N1 N 0.66160(5) 0.20183(13) 0.52809(4) 0.0209(2) Uani 1 1 d . . . . .
C1 C 0.71248(7) 0.31076(17) 0.65813(5) 0.0273(3) Uani 1 1 d . . . . .
H1 H 0.742927 0.251025 0.636859 0.033 Uiso 1 1 calc R U . . .
N2 N 0.65608(5) 0.20186(13) 0.47973(4) 0.0229(2) Uani 1 1 d . . . . .
C2 C 0.71129(7) 0.27120(18) 0.70749(5) 0.0338(3) Uani 1 1 d . . . . .
H2 H 0.740896 0.184517 0.719956 0.041 Uiso 1 1 calc R U . . .
N3 N 0.65887(5) 0.36720(13) 0.46617(4) 0.0218(2) Uani 1 1 d . . . . .
C3 C 0.66695(8) 0.35785(19) 0.73882(5) 0.0359(3) Uani 1 1 d . . . . .
H3 H 0.665961 0.330170 0.772659 0.043 Uiso 1 1 calc R U . . .
N4 N 0.66825(5) 0.63696(13) 0.56848(4) 0.0236(2) Uani 1 1 d . . . . .
C4 C 0.62423(8) 0.48457(18) 0.72058(5) 0.0338(3) Uani 1 1 d . . . . .
H4 H 0.593789 0.543659 0.742003 0.041 Uiso 1 1 calc R U . . .
N5 N 0.66615(5) 0.63857(13) 0.51774(4) 0.0242(2) Uani 1 1 d . . . . .
C5 C 0.62545(7) 0.52617(16) 0.67120(5) 0.0270(3) Uani 1 1 d . . . . .
H5 H 0.596469 0.614750 0.659089 0.032 Uiso 1 1 calc R U . . .
C6 C 0.66909(6) 0.43830(15) 0.63938(4) 0.0216(3) Uani 1 1 d . . . . .
C7 C 0.66867(6) 0.47544(15) 0.58667(4) 0.0203(2) Uani 1 1 d . . . . .
C8 C 0.66752(6) 0.36366(15) 0.54634(4) 0.0198(3) Uani 1 1 d . . . . .
C9 C 0.66537(6) 0.47200(16) 0.50624(4) 0.0203(3) Uani 1 1 d . . . . .
C10 C 0.64811(6) 0.41167(16) 0.41551(4) 0.0221(3) Uani 1 1 d . . . . .
C11 C 0.70477(6) 0.41517(16) 0.38406(5) 0.0246(3) Uani 1 1 d . . . . .
C12 C 0.69212(7) 0.46509(17) 0.33597(5) 0.0298(3) Uani 1 1 d . . . . .
H12 H 0.729414 0.466856 0.313356 0.036 Uiso 1 1 calc R U . . .
C13 C 0.62660(8) 0.51243(18) 0.32004(5) 0.0312(3) Uani 1 1 d . . . . .
C14 C 0.57177(7) 0.50606(19) 0.35295(5) 0.0318(3) Uani 1 1 d . . . . .
H14 H 0.526887 0.538118 0.342195 0.038 Uiso 1 1 calc R U . . .
C15 C 0.58097(7) 0.45404(17) 0.40111(5) 0.0272(3) Uani 1 1 d . . . . .
C16 C 0.77667(7) 0.37376(19) 0.40140(5) 0.0324(3) Uani 1 1 d . . . . .
H16A H 0.803485 0.325628 0.374263 0.049 Uiso 1 1 calc R U . . .
H16B H 0.774236 0.290222 0.428100 0.049 Uiso 1 1 calc R U . . .
H16C H 0.799123 0.478468 0.413138 0.049 Uiso 1 1 calc R U . . .
C17 C 0.61364(10) 0.5689(2) 0.26801(5) 0.0469(4) Uani 1 1 d . . . . .
H17A H 0.655733 0.620887 0.254670 0.070 Uiso 1 1 calc R U . . .
H17B H 0.576046 0.653040 0.267469 0.070 Uiso 1 1 calc R U . . .
H17C H 0.600720 0.469591 0.248110 0.070 Uiso 1 1 calc R U . . .
C18 C 0.52070(7) 0.4431(2) 0.43585(5) 0.0402(4) Uani 1 1 d . . . . .
H18A H 0.480163 0.497530 0.420969 0.060 Uiso 1 1 calc R U . . .
H18B H 0.532310 0.502103 0.466416 0.060 Uiso 1 1 calc R U . . .
H18C H 0.510386 0.322718 0.442763 0.060 Uiso 1 1 calc R U . . .
C19 C 0.65355(6) 0.03912(15) 0.55449(5) 0.0237(3) Uani 1 1 d . . . . .
H19A H 0.691525 0.026147 0.578497 0.028 Uiso 1 1 calc R U . . .
H19B H 0.656287 -0.057333 0.531066 0.028 Uiso 1 1 calc R U . . .
C20 C 0.58461(6) 0.03428(15) 0.58084(4) 0.0228(3) Uani 1 1 d . . . . .
C21 C 0.58053(7) -0.02943(18) 0.62796(5) 0.0321(3) Uani 1 1 d . . . . .
H21 H 0.621366 -0.064251 0.644509 0.039 Uiso 1 1 calc R U . . .
C22 C 0.51674(8) -0.0427(2) 0.65118(5) 0.0402(4) Uani 1 1 d . . . . .
H22 H 0.514121 -0.088344 0.683345 0.048 Uiso 1 1 calc R U . . .
C23 C 0.45713(8) 0.0103(2) 0.62771(6) 0.0399(4) Uani 1 1 d . . . . .
H23 H 0.413657 0.000513 0.643648 0.048 Uiso 1 1 calc R U . . .
C24 C 0.46095(7) 0.0773(2) 0.58109(5) 0.0365(3) Uani 1 1 d . . . . .
H24 H 0.420228 0.115894 0.565077 0.044 Uiso 1 1 calc R U . . .
C25 C 0.52441(7) 0.08833(18) 0.55767(5) 0.0298(3) Uani 1 1 d . . . . .
H25 H 0.526790 0.133307 0.525410 0.036 Uiso 1 1 calc R U . . .

loop_
_atom_site_aniso_label
_atom_site_aniso_U_11
_atom_site_aniso_U_22
_atom_site_aniso_U_33
_atom_site_aniso_U_23
_atom_site_aniso_U_13
_atom_site_aniso_U_12
N1 0.0207(5) 0.0184(5) 0.0235(5) -0.0012(4) -0.0004(4) 0.0000(4)
C1 0.0269(6) 0.0273(6) 0.0278(6) 0.0001(5) -0.0011(5) 0.0022(5)
N2 0.0235(5) 0.0209(5) 0.0244(5) -0.0018(4) 0.0002(4) -0.0002(4)
C2 0.0375(7) 0.0322(7) 0.0318(7) 0.0052(6) -0.0073(6) 0.0027(6)
N3 0.0242(5) 0.0194(5) 0.0219(5) -0.0016(4) 0.0002(4) -0.0006(4)
C3 0.0477(9) 0.0376(8) 0.0224(6) 0.0022(6) -0.0013(6) -0.0073(6)
N4 0.0264(5) 0.0208(5) 0.0235(5) -0.0007(4) -0.0003(4) -0.0011(4)
C4 0.0413(8) 0.0329(7) 0.0271(7) -0.0040(6) 0.0091(6) -0.0023(6)
N5 0.0298(6) 0.0199(5) 0.0230(5) -0.0006(4) -0.0004(4) -0.0019(4)
C5 0.0285(7) 0.0241(6) 0.0285(6) -0.0013(5) 0.0022(5) 0.0006(5)
C6 0.0214(6) 0.0206(6) 0.0227(6) -0.0008(5) -0.0009(4) -0.0042(5)
C7 0.0178(5) 0.0199(6) 0.0233(6) -0.0015(4) -0.0005(4) 0.0000(4)
C8 0.0172(5) 0.0185(6) 0.0237(6) -0.0002(4) 0.0000(4) -0.0003(4)
C9 0.0187(6) 0.0213(6) 0.0208(6) -0.0008(4) 0.0000(4) -0.0014(4)
C10 0.0255(6) 0.0214(6) 0.0194(6) -0.0023(4) -0.0004(4) -0.0017(5)
C11 0.0249(6) 0.0227(6) 0.0264(6) -0.0050(5) 0.0021(5) -0.0026(5)
C12 0.0340(7) 0.0304(7) 0.0249(6) -0.0029(5) 0.0076(5) -0.0044(6)
C13 0.0421(8) 0.0281(7) 0.0233(6) -0.0004(5) -0.0001(5) -0.0008(6)
C14 0.0309(7) 0.0360(7) 0.0287(7) -0.0001(6) -0.0050(5) 0.0031(6)
C15 0.0259(6) 0.0305(7) 0.0251(6) -0.0010(5) 0.0008(5) 0.0006(5)
C16 0.0240(6) 0.0384(8) 0.0347(7) -0.0062(6) 0.0027(5) -0.0010(6)
C17 0.0621(11) 0.0501(10) 0.0285(7) 0.0084(7) -0.0014(7) 0.0081(8)
C18 0.0254(7) 0.0618(10) 0.0333(8) 0.0044(7) 0.0043(5) 0.0062(7)
C19 0.0247(6) 0.0161(6) 0.0304(6) 0.0016(5) -0.0009(5) 0.0007(5)
C20 0.0241(6) 0.0176(6) 0.0268(6) -0.0014(5) -0.0018(5) -0.0018(5)
C21 0.0300(7) 0.0361(8) 0.0302(7) 0.0047(6) -0.0031(5) 0.0019(6)
C22 0.0370(8) 0.0547(10) 0.0288(7) 0.0083(6) 0.0026(6) -0.0001(7)
C23 0.0273(7) 0.0523(9) 0.0400(8) 0.0033(7) 0.0059(6) -0.0013(7)
C24 0.0242(7) 0.0451(9) 0.0403(8) 0.0039(7) -0.0030(6) 0.0001(6)
C25 0.0271(7) 0.0337(7) 0.0287(7) 0.0038(5) -0.0036(5) -0.0031(5)

loop_
_atom_type_symbol
_atom_type_description
_atom_type_scat_dispersion_real
_atom_type_scat_dispersion_imag
_atom_type_scat_source
C C 0.0033 0.0016 'International Tables Vol C Tables 4.2.6.8 and 6.1.1.4'
H H 0.0000 0.0000 'International Tables Vol C Tables 4.2.6.8 and 6.1.1.4'
N N 0.0061 0.0033 'International Tables Vol C Tables 4.2.6.8 and 6.1.1.4'

loop_
_geom_angle_atom_site_label_1
_geom_angle_atom_site_label_2
_geom_angle_atom_site_label_3
_geom_angle
_geom_angle_site_symmetry_1
_geom_angle_site_symmetry_3
_geom_angle_publ_flag
N2 N1 C8 111.78(10) . . ?
N2 N1 C19 118.74(10) . . ?
C8 N1 C19 129.13(10) . . ?
C2 C1 C6 120.39(12) . . ?
C2 C1 H1 119.8 . . ?
C6 C1 H1 119.8 . . ?
N1 N2 N3 105.76(9) . . ?
C1 C2 C3 120.17(13) . . ?
C1 C2 H2 119.9 . . ?
C3 C2 H2 119.9 . . ?
N2 N3 C9 110.89(10) . . ?
N2 N3 C10 119.34(10) . . ?
C9 N3 C10 129.43(11) . . ?
C4 C3 C2 119.74(13) . . ?
C4 C3 H3 120.1 . . ?
C2 C3 H3 120.1 . . ?
C7 N4 N5 112.03(10) . . ?
C3 C4 C5 120.52(13) . . ?
C3 C4 H4 119.7 . . ?
C5 C4 H4 119.7 . . ?
C9 N5 N4 103.07(9) . . ?
C4 C5 C6 120.13(12) . . ?
C4 C5 H5 119.9 . . ?
C6 C5 H5 119.9 . . ?
C5 C6 C1 119.04(12) . . ?
C5 C6 C7 120.76(11) . . ?
C1 C6 C7 120.18(11) . . ?
N4 C7 C8 106.88(11) . . ?
N4 C7 C6 122.89(11) . . ?
C8 C7 C6 130.22(11) . . ?
N1 C8 C9 105.93(10) . . ?
N1 C8 C7 149.71(12) . . ?
C9 C8 C7 103.95(11) . . ?
N5 C9 N3 140.16(11) . . ?
N5 C9 C8 114.07(11) . . ?
N3 C9 C8 105.63(11) . . ?
C11 C10 C15 123.58(12) . . ?
C11 C10 N3 118.91(11) . . ?
C15 C10 N3 117.48(11) . . ?
C12 C11 C10 116.71(12) . . ?
C12 C11 C16 121.33(12) . . ?
C10 C11 C16 121.92(12) . . ?
C13 C12 C11 122.03(12) . . ?
C13 C12 H12 119.0 . . ?
C11 C12 H12 119.0 . . ?
C12 C13 C14 118.88(12) . . ?
C12 C13 C17 121.61(13) . . ?
C14 C13 C17 119.50(14) . . ?
C15 C14 C13 121.68(13) . . ?
C15 C14 H14 119.2 . . ?
C13 C14 H14 119.2 . . ?
C14 C15 C10 117.08(12) . . ?
C14 C15 C18 120.98(12) . . ?
C10 C15 C18 121.94(12) . . ?
C11 C16 H16A 109.5 . . ?
C11 C16 H16B 109.5 . . ?
H16A C16 H16B 109.5 . . ?
C11 C16 H16C 109.5 . . ?
H16A C16 H16C 109.5 . . ?
H16B C16 H16C 109.5 . . ?
C13 C17 H17A 109.5 . . ?
C13 C17 H17B 109.5 . . ?
H17A C17 H17B 109.5 . . ?
C13 C17 H17C 109.5 . . ?
H17A C17 H17C 109.5 . . ?
H17B C17 H17C 109.5 . . ?
C15 C18 H18A 109.5 . . ?
C15 C18 H18B 109.5 . . ?
H18A C18 H18B 109.5 . . ?
C15 C18 H18C 109.5 . . ?
H18A C18 H18C 109.5 . . ?
H18B C18 H18C 109.5 . . ?
N1 C19 C20 110.36(10) . . ?
N1 C19 H19A 109.6 . . ?
C20 C19 H19A 109.6 . . ?
N1 C19 H19B 109.6 . . ?
C20 C19 H19B 109.6 . . ?
H19A C19 H19B 108.1 . . ?
C21 C20 C25 119.04(12) . . ?
C21 C20 C19 120.10(11) . . ?
C25 C20 C19 120.82(11) . . ?
C20 C21 C22 120.14(13) . . ?
C20 C21 H21 119.9 . . ?
C22 C21 H21 119.9 . . ?
C23 C22 C21 120.38(14) . . ?
C23 C22 H22 119.8 . . ?
C21 C22 H22 119.8 . . ?
C24 C23 C22 119.82(13) . . ?
C24 C23 H23 120.1 . . ?
C22 C23 H23 120.1 . . ?
C23 C24 C25 119.81(13) . . ?
C23 C24 H24 120.1 . . ?
C25 C24 H24 120.1 . . ?
C24 C25 C20 120.78(13) . . ?
C24 C25 H25 119.6 . . ?
C20 C25 H25 119.6 . . ?

loop_
_geom_bond_atom_site_label_1
_geom_bond_atom_site_label_2
_geom_bond_distance
_geom_bond_site_symmetry_2
_geom_bond_publ_flag
N1 N2 1.3259(15) . ?
N1 C8 1.3638(16) . ?
N1 C19 1.4697(16) . ?
C1 C2 1.3838(19) . ?
C1 C6 1.3999(18) . ?
C1 H1 0.9500 . ?
N2 N3 1.3447(15) . ?
C2 C3 1.388(2) . ?
C2 H2 0.9500 . ?
N3 C9 1.3730(15) . ?
N3 C10 1.4426(15) . ?
C3 C4 1.382(2) . ?
C3 H3 0.9500 . ?
N4 C7 1.3561(17) . ?
N4 N5 1.3872(15) . ?
C4 C5 1.3881(19) . ?
C4 H4 0.9500 . ?
N5 C9 1.3386(17) . ?
C5 C6 1.3928(18) . ?
C5 H5 0.9500 . ?
C6 C7 1.4693(17) . ?
C7 C8 1.4061(17) . ?
C8 C9 1.3852(17) . ?
C10 C11 1.3930(17) . ?
C10 C15 1.3967(18) . ?
C11 C12 1.3924(19) . ?
C11 C16 1.5044(18) . ?
C12 C13 1.390(2) . ?
C12 H12 0.9500 . ?
C13 C14 1.391(2) . ?
C13 C17 1.5099(19) . ?
C14 C15 1.3891(18) . ?
C14 H14 0.9500 . ?
C15 C18 1.5057(19) . ?
C16 H16A 0.9800 . ?
C16 H16B 0.9800 . ?
C16 H16C 0.9800 . ?
C17 H17A 0.9800 . ?
C17 H17B 0.9800 . ?
C17 H17C 0.9800 . ?
C18 H18A 0.9800 . ?
C18 H18B 0.9800 . ?
C18 H18C 0.9800 . ?
C19 C20 1.5161(18) . ?
C19 H19A 0.9900 . ?
C19 H19B 0.9900 . ?
C20 C21 1.3826(19) . ?
C20 C25 1.3912(18) . ?
C21 C22 1.391(2) . ?
C21 H21 0.9500 . ?
C22 C23 1.383(2) . ?
C22 H22 0.9500 . ?
C23 C24 1.379(2) . ?
C23 H23 0.9500 . ?
C24 C25 1.387(2) . ?
C24 H24 0.9500 . ?
C25 H25 0.9500 . ?

loop_
_geom_torsion_atom_site_label_1
_geom_torsion_atom_site_label_2
_geom_torsion_atom_site_label_3
_geom_torsion_atom_site_label_4
_geom_torsion
_geom_torsion_site_symmetry_1
_geom_torsion_site_symmetry_2
_geom_torsion_site_symmetry_3
_geom_torsion_site_symmetry_4
_geom_torsion_publ_flag
C8 N1 N2 N3 0.36(12) . . . . ?
C19 N1 N2 N3 174.18(9) . . . . ?
C6 C1 C2 C3 0.0(2) . . . . ?
N1 N2 N3 C9 -0.71(12) . . . . ?
N1 N2 N3 C10 -174.61(9) . . . . ?
C1 C2 C3 C4 -0.4(2) . . . . ?
C2 C3 C4 C5 -0.2(2) . . . . ?
C7 N4 N5 C9 -0.04(13) . . . . ?
C3 C4 C5 C6 1.1(2) . . . . ?
C4 C5 C6 C1 -1.38(19) . . . . ?
C4 C5 C6 C7 177.18(12) . . . . ?
C2 C1 C6 C5 0.85(19) . . . . ?
C2 C1 C6 C7 -177.72(12) . . . . ?
N5 N4 C7 C8 0.63(13) . . . . ?
N5 N4 C7 C6 -178.48(10) . . . . ?
C5 C6 C7 N4 44.92(17) . . . . ?
C1 C6 C7 N4 -136.54(13) . . . . ?
C5 C6 C7 C8 -133.96(13) . . . . ?
C1 C6 C7 C8 44.58(18) . . . . ?
N2 N1 C8 C9 0.11(12) . . . . ?
C19 N1 C8 C9 -172.90(11) . . . . ?
N2 N1 C8 C7 170.47(18) . . . . ?
C19 N1 C8 C7 -2.5(3) . . . . ?
N4 C7 C8 N1 -171.37(18) . . . . ?
C6 C7 C8 N1 7.6(3) . . . . ?
N4 C7 C8 C9 -0.92(12) . . . . ?
C6 C7 C8 C9 178.10(11) . . . . ?
N4 N5 C9 N3 174.14(14) . . . . ?
N4 N5 C9 C8 -0.59(13) . . . . ?
N2 N3 C9 N5 -174.23(14) . . . . ?
C10 N3 C9 N5 -1.1(2) . . . . ?
N2 N3 C9 C8 0.78(13) . . . . ?
C10 N3 C9 C8 173.89(11) . . . . ?
N1 C8 C9 N5 175.98(10) . . . . ?
C7 C8 C9 N5 0.97(13) . . . . ?
N1 C8 C9 N3 -0.52(12) . . . . ?
C7 C8 C9 N3 -175.53(9) . . . . ?
N2 N3 C10 C11 -88.77(14) . . . . ?
C9 N3 C10 C11 98.61(15) . . . . ?
N2 N3 C10 C15 93.10(14) . . . . ?
C9 N3 C10 C15 -79.52(16) . . . . ?
C15 C10 C11 C12 0.37(19) . . . . ?
N3 C10 C11 C12 -177.64(11) . . . . ?
C15 C10 C11 C16 178.09(12) . . . . ?
N3 C10 C11 C16 0.08(18) . . . . ?
C10 C11 C12 C13 1.18(19) . . . . ?
C16 C11 C12 C13 -176.55(13) . . . . ?
C11 C12 C13 C14 -1.4(2) . . . . ?
C11 C12 C13 C17 179.05(14) . . . . ?
C12 C13 C14 C15 0.1(2) . . . . ?
C17 C13 C14 C15 179.64(14) . . . . ?
C13 C14 C15 C10 1.3(2) . . . . ?
C13 C14 C15 C18 -178.26(14) . . . . ?
C11 C10 C15 C14 -1.6(2) . . . . ?
N3 C10 C15 C14 176.44(11) . . . . ?
C11 C10 C15 C18 177.99(13) . . . . ?
N3 C10 C15 C18 -3.97(19) . . . . ?
N2 N1 C19 C20 -106.64(12) . . . . ?
C8 N1 C19 C20 65.95(15) . . . . ?
N1 C19 C20 C21 -137.70(12) . . . . ?
N1 C19 C20 C25 44.37(16) . . . . ?
C25 C20 C21 C22 1.5(2) . . . . ?
C19 C20 C21 C22 -176.47(13) . . . . ?
C20 C21 C22 C23 -1.1(2) . . . . ?
C21 C22 C23 C24 -0.3(3) . . . . ?
C22 C23 C24 C25 1.2(3) . . . . ?
C23 C24 C25 C20 -0.8(2) . . . . ?
C21 C20 C25 C24 -0.6(2) . . . . ?
C19 C20 C25 C24 177.35(13) . . . . ?
